data_4336332
loop_
_publ_author_name
'Sergio S. Rozenel'
'Rosa Padilla'
'John Arnold'

_publ_section_title
;
 Chemistry of Reduced Monomeric and Dimeric Cobalt Complexes Supported by
 a PNP Pincer Ligand
;
_journal_name_full 'Inorganic Chemistry'
_journal_page_first 11544
_journal_page_last 11550
_journal_paper_doi 10.1021/ic4018882
_journal_volume 52
_journal_year 2013
_chemical_formula_moiety 'C24 H20 B, C16 H37 Cl Co N P2, C4 H8 O'
_chemical_formula_sum 'C44 H65 B Cl Co N O P2'
_chemical_formula_weight 791.10
_chemical_name_systematic
;
 ?
;
_space_group_IT_number 2
_symmetry_cell_setting triclinic
_symmetry_space_group_name_Hall '-P 1'
_symmetry_space_group_name_H-M 'P -1'
_atom_sites_solution_hydrogens geom
_atom_sites_solution_primary direct
_atom_sites_solution_secondary difmap
_audit_creation_method SHELXL-97
_cell_angle_alpha 100.691(2)
_cell_angle_beta 97.532(2)
_cell_angle_gamma 100.824(3)
_cell_formula_units_Z 2
_cell_length_a 11.0786(18)
_cell_length_b 13.562(2)
_cell_length_c 16.435(3)
_cell_measurement_reflns_used 9529
_cell_measurement_temperature 139(2)
_cell_measurement_theta_max 25.21
_cell_measurement_theta_min 2.47
_cell_volume 2347.8(7)
_computing_cell_refinement 'Bruker SAINT'
_computing_data_collection 'Bruker APEX2'
_computing_data_reduction 'Bruker SAINT'
_computing_molecular_graphics ORTEP-32
_computing_publication_material WinGX
_computing_structure_refinement 'SHELXL-97 (Sheldrick, 2008)'
_computing_structure_solution Sir-97
_diffrn_ambient_temperature 139(2)
_diffrn_detector_area_resol_mean 8.192
_diffrn_measured_fraction_theta_full 0.995
_diffrn_measured_fraction_theta_max 0.985
_diffrn_measurement_device_type 'Bruker SMART 1000 CCD'
_diffrn_measurement_method '\f and \w scans'
_diffrn_radiation_monochromator graphite
_diffrn_radiation_source 'fine-focus sealed tube'
_diffrn_radiation_type MoK\a
_diffrn_radiation_wavelength 0.71073
_diffrn_reflns_av_R_equivalents 0.0277
_diffrn_reflns_av_sigmaI/netI 0.0309
_diffrn_reflns_limit_h_max 12
_diffrn_reflns_limit_h_min -13
_diffrn_reflns_limit_k_max 16
_diffrn_reflns_limit_k_min -16
_diffrn_reflns_limit_l_max 19
_diffrn_reflns_limit_l_min -17
_diffrn_reflns_number 31345
_diffrn_reflns_theta_full 25.00
_diffrn_reflns_theta_max 25.45
_diffrn_reflns_theta_min 2.47
_exptl_absorpt_coefficient_mu 0.521
_exptl_absorpt_correction_T_max 0.878
_exptl_absorpt_correction_T_min 0.824
_exptl_absorpt_correction_type multi-scan
_exptl_absorpt_process_details SADABS
_exptl_crystal_colour bronze
_exptl_crystal_density_diffrn 1.119
_exptl_crystal_description block
_exptl_crystal_F_000 846
_exptl_crystal_size_max 0.45
_exptl_crystal_size_mid 0.31
_exptl_crystal_size_min 0.25
_refine_diff_density_max 0.409
_refine_diff_density_min -0.240
_refine_diff_density_rms 0.053
_refine_ls_extinction_method none
_refine_ls_goodness_of_fit_ref 1.096
_refine_ls_hydrogen_treatment constr
_refine_ls_matrix_type full
_refine_ls_number_parameters 468
_refine_ls_number_reflns 8573
_refine_ls_number_restraints 0
_refine_ls_restrained_S_all 1.096
_refine_ls_R_factor_all 0.0639
_refine_ls_R_factor_gt 0.0450
_refine_ls_shift/su_max 0.001
_refine_ls_shift/su_mean 0.000
_refine_ls_structure_factor_coef Fsqd
_refine_ls_weighting_details 'calc w=1/[\s^2^(Fo^2^)+(0.0757P)^2^+0.4181P] where P=(Fo^2^+2Fc^2^)/3'
_refine_ls_weighting_scheme calc
_refine_ls_wR_factor_gt 0.1272
_refine_ls_wR_factor_ref 0.1379
_reflns_number_gt 6333
_reflns_number_total 8695
_reflns_threshold_expression >2sigma(I)
_cod_data_source_file ic4018882_si_002.cif
_cod_data_source_block shelxl
_cod_original_cell_volume 2347.9(7)
_cod_database_code 4336332

loop_
_symmetry_equiv_pos_as_xyz
'x, y, z'
'-x, -y, -z'

loop_
_atom_site_label
_atom_site_type_symbol
_atom_site_fract_x
_atom_site_fract_y
_atom_site_fract_z
_atom_site_U_iso_or_equiv
_atom_site_adp_type
_atom_site_occupancy
_atom_site_symmetry_multiplicity
_atom_site_calc_flag
_atom_site_refinement_flags
C1 C 0.1737(3) 0.3004(2) 0.10846(18) 0.0587(8) Uani 1 1 d .
H1A H 0.0874 0.2950 0.0802 0.070 Uiso 1 1 calc R
H1B H 0.2313 0.3238 0.0713 0.070 Uiso 1 1 calc R
C2 C 0.1888(3) 0.1972(2) 0.12157(19) 0.0579(8) Uani 1 1 d .
H2A H 0.1959 0.1535 0.0678 0.069 Uiso 1 1 calc R
H2B H 0.1151 0.1632 0.1421 0.069 Uiso 1 1 calc R
C3 C 0.3049(4) 0.1077(3) 0.2535(2) 0.0784(10) Uani 1 1 d .
H3 H 0.2713 0.0428 0.2099 0.094 Uiso 1 1 calc R
C4 C 0.2082(5) 0.1222(4) 0.3081(3) 0.1183(17) Uani 1 1 d .
H4A H 0.1868 0.0614 0.3319 0.177 Uiso 1 1 calc R
H4B H 0.1333 0.1318 0.2743 0.177 Uiso 1 1 calc R
H4C H 0.2414 0.1829 0.3538 0.177 Uiso 1 1 calc R
C5 C 0.4265(4) 0.0969(3) 0.3044(3) 0.0988(14) Uani 1 1 d .
H5A H 0.4621 0.1603 0.3469 0.148 Uiso 1 1 calc R
H5B H 0.4861 0.0845 0.2666 0.148 Uiso 1 1 calc R
H5C H 0.4089 0.0390 0.3321 0.148 Uiso 1 1 calc R
C6 C 0.4572(3) 0.1945(2) 0.1407(2) 0.0595(8) Uani 1 1 d .
H6 H 0.5330 0.1998 0.1831 0.071 Uiso 1 1 calc R
C7 C 0.4873(3) 0.2806(3) 0.0942(2) 0.0811(10) Uani 1 1 d .
H7A H 0.5614 0.2741 0.0686 0.122 Uiso 1 1 calc R
H7B H 0.5036 0.3471 0.1337 0.122 Uiso 1 1 calc R
H7C H 0.4165 0.2760 0.0501 0.122 Uiso 1 1 calc R
C8 C 0.4341(4) 0.0901(3) 0.0815(2) 0.0914(13) Uani 1 1 d .
H8A H 0.3657 0.0847 0.0354 0.137 Uiso 1 1 calc R
H8B H 0.4117 0.0359 0.1122 0.137 Uiso 1 1 calc R
H8C H 0.5099 0.0824 0.0585 0.137 Uiso 1 1 calc R
C9 C 0.1889(3) 0.4804(2) 0.17593(18) 0.0599(8) Uani 1 1 d .
H9A H 0.1045 0.4761 0.1451 0.072 Uiso 1 1 calc R
H9B H 0.2502 0.5034 0.1408 0.072 Uiso 1 1 calc R
C10 C 0.2111(3) 0.5576(2) 0.25689(19) 0.0554(7) Uani 1 1 d .
H10A H 0.1369 0.5480 0.2845 0.067 Uiso 1 1 calc R
H10B H 0.2270 0.6281 0.2463 0.067 Uiso 1 1 calc R
C11 C 0.3186(3) 0.5680(2) 0.43220(18) 0.0561(7) Uani 1 1 d .
H11 H 0.3961 0.5660 0.4700 0.067 Uiso 1 1 calc R
C12 C 0.2937(4) 0.6759(3) 0.4572(2) 0.0812(11) Uani 1 1 d .
H12A H 0.2162 0.6800 0.4229 0.122 Uiso 1 1 calc R
H12B H 0.3631 0.7267 0.4479 0.122 Uiso 1 1 calc R
H12C H 0.2859 0.6901 0.5167 0.122 Uiso 1 1 calc R
C13 C 0.2140(3) 0.4857(3) 0.4464(2) 0.0819(11) Uani 1 1 d .
H13A H 0.2035 0.5005 0.5054 0.123 Uiso 1 1 calc R
H13B H 0.2351 0.4182 0.4325 0.123 Uiso 1 1 calc R
H13C H 0.1361 0.4854 0.4103 0.123 Uiso 1 1 calc R
C14 C 0.4807(3) 0.6403(2) 0.3192(2) 0.0615(8) Uani 1 1 d .
H14 H 0.4532 0.7071 0.3279 0.074 Uiso 1 1 calc R
C15 C 0.5918(3) 0.6504(3) 0.3885(3) 0.0873(12) Uani 1 1 d .
H15A H 0.6211 0.5860 0.3814 0.131 Uiso 1 1 calc R
H15B H 0.5661 0.6648 0.4435 0.131 Uiso 1 1 calc R
H15C H 0.6593 0.7067 0.3849 0.131 Uiso 1 1 calc R
C16 C 0.5156(4) 0.6205(3) 0.2314(3) 0.0964(14) Uani 1 1 d .
H16A H 0.5832 0.6767 0.2277 0.145 Uiso 1 1 calc R
H16B H 0.4427 0.6167 0.1891 0.145 Uiso 1 1 calc R
H16C H 0.5431 0.5554 0.2211 0.145 Uiso 1 1 calc R
C17 C 0.1021(2) 0.1152(2) -0.16643(17) 0.0470(6) Uani 1 1 d .
C18 C 0.2065(3) 0.0937(2) -0.2000(2) 0.0659(9) Uani 1 1 d .
H18 H 0.2366 0.1319 -0.2389 0.079 Uiso 1 1 calc R
C19 C 0.2684(3) 0.0191(3) -0.1792(2) 0.0749(10) Uani 1 1 d .
H19 H 0.3396 0.0085 -0.2033 0.090 Uiso 1 1 calc R
C20 C 0.2282(3) -0.0388(2) -0.1248(2) 0.0697(9) Uani 1 1 d .
H20 H 0.2717 -0.0886 -0.1097 0.084 Uiso 1 1 calc R
C21 C 0.1231(3) -0.0239(2) -0.09198(19) 0.0583(8) Uani 1 1 d .
H21 H 0.0921 -0.0650 -0.0552 0.070 Uiso 1 1 calc R
C22 C 0.0621(2) 0.0515(2) -0.11267(17) 0.0492(7) Uani 1 1 d .
H22 H -0.0102 0.0601 -0.0892 0.059 Uiso 1 1 calc R
C23 C 0.1275(2) 0.31847(19) -0.12010(15) 0.0407(6) Uani 1 1 d .
C24 C 0.2566(2) 0.3334(2) -0.09714(17) 0.0470(6) Uani 1 1 d .
H24 H 0.2951 0.2776 -0.1133 0.056 Uiso 1 1 calc R
C25 C 0.3312(3) 0.4268(2) -0.05153(19) 0.0556(7) Uani 1 1 d .
H25 H 0.4188 0.4338 -0.0379 0.067 Uiso 1 1 calc R
C26 C 0.2783(3) 0.5092(2) -0.02605(17) 0.0531(7) Uani 1 1 d .
H26 H 0.3290 0.5732 0.0046 0.064 Uiso 1 1 calc R
C27 C 0.1510(3) 0.4976(2) -0.04562(17) 0.0507(7) Uani 1 1 d .
H27 H 0.1131 0.5532 -0.0276 0.061 Uiso 1 1 calc R
C28 C 0.0777(2) 0.4036(2) -0.09201(17) 0.0473(6) Uani 1 1 d .
H28 H -0.0099 0.3972 -0.1051 0.057 Uiso 1 1 calc R
C29 C -0.1041(2) 0.19778(19) -0.16625(17) 0.0461(6) Uani 1 1 d .
C30 C -0.1302(3) 0.2106(2) -0.08417(19) 0.0555(7) Uani 1 1 d .
H30 H -0.0624 0.2261 -0.0387 0.067 Uiso 1 1 calc R
C31 C -0.2514(3) 0.2015(2) -0.0661(2) 0.0648(8) Uani 1 1 d .
H31 H -0.2637 0.2101 -0.0093 0.078 Uiso 1 1 calc R
C32 C -0.3517(3) 0.1808(2) -0.1287(3) 0.0660(9) Uani 1 1 d .
H32 H -0.4337 0.1758 -0.1164 0.079 Uiso 1 1 calc R
C33 C -0.3312(3) 0.1671(2) -0.2103(3) 0.0652(9) Uani 1 1 d .
H33 H -0.4001 0.1521 -0.2550 0.078 Uiso 1 1 calc R
C34 C -0.2096(3) 0.17485(19) -0.22866(19) 0.0518(7) Uani 1 1 d .
H34 H -0.1990 0.1641 -0.2858 0.062 Uiso 1 1 calc R
C35 C 0.0440(3) 0.2253(2) -0.28088(18) 0.0538(7) Uani 1 1 d .
C36 C 0.0728(3) 0.3207(3) -0.3028(2) 0.0600(8) Uani 1 1 d .
H36 H 0.0940 0.3809 -0.2592 0.072 Uiso 1 1 calc R
C37 C 0.0719(3) 0.3314(4) -0.3848(2) 0.0787(10) Uani 1 1 d .
H37 H 0.0925 0.3981 -0.3963 0.094 Uiso 1 1 calc R
C38 C 0.0417(4) 0.2473(5) -0.4492(3) 0.0994(15) Uani 1 1 d .
H38 H 0.0402 0.2546 -0.5057 0.119 Uiso 1 1 calc R
C39 C 0.0136(4) 0.1521(4) -0.4313(2) 0.1055(15) Uani 1 1 d .
H39 H -0.0077 0.0928 -0.4757 0.127 Uiso 1 1 calc R
C40 C 0.0156(4) 0.1409(3) -0.3482(2) 0.0895(12) Uani 1 1 d .
H40 H -0.0028 0.0738 -0.3374 0.107 Uiso 1 1 calc R
C41 C -0.1249(5) 0.3552(5) 0.2199(4) 0.138(2) Uani 1 1 d .
H41A H -0.0915 0.4248 0.2113 0.165 Uiso 1 1 calc R
H41B H -0.1727 0.3123 0.1658 0.165 Uiso 1 1 calc R
C42 C -0.1988(8) 0.3604(8) 0.2785(9) 0.293(8) Uani 1 1 d .
H42A H -0.2860 0.3560 0.2526 0.352 Uiso 1 1 calc R
H42B H -0.1695 0.4254 0.3213 0.352 Uiso 1 1 calc R
C43 C -0.1889(8) 0.2698(9) 0.3170(6) 0.228(5) Uani 1 1 d .
H43A H -0.1959 0.2848 0.3772 0.273 Uiso 1 1 calc R
H43B H -0.2537 0.2084 0.2872 0.273 Uiso 1 1 calc R
C44 C -0.0665(5) 0.2561(5) 0.3058(3) 0.144(2) Uani 1 1 d .
H44A H -0.0085 0.2803 0.3601 0.173 Uiso 1 1 calc R
H44B H -0.0687 0.1824 0.2849 0.173 Uiso 1 1 calc R
B1 B 0.0410(3) 0.2126(2) -0.1838(2) 0.0459(7) Uani 1 1 d .
N1 N 0.19992(19) 0.37765(17) 0.18958(13) 0.0432(5) Uani 1 1 d .
H1 H 0.1334 0.3577 0.2164 0.052 Uiso 1 1 calc R
P1 P 0.33087(6) 0.21409(5) 0.19950(5) 0.04578(19) Uani 1 1 d .
P2 P 0.34786(6) 0.53933(5) 0.32513(4) 0.04069(17) Uani 1 1 d .
Co1 Co 0.34884(3) 0.37586(2) 0.26935(2) 0.03677(12) Uani 1 1 d .
Cl1 Cl 0.50930(7) 0.37265(6) 0.36014(5) 0.0650(2) Uani 1 1 d .
O1 O -0.0267(2) 0.3113(3) 0.2490(2) 0.1084(10) Uani 1 1 d .

loop_
_atom_site_aniso_label
_atom_site_aniso_U_11
_atom_site_aniso_U_22
_atom_site_aniso_U_33
_atom_site_aniso_U_23
_atom_site_aniso_U_13
_atom_site_aniso_U_12
C1 0.0518(16) 0.078(2) 0.0410(16) 0.0064(15) -0.0101(13) 0.0186(15)
C2 0.0484(15) 0.0562(18) 0.0544(18) -0.0013(14) -0.0103(13) 0.0017(13)
C3 0.102(3) 0.0466(18) 0.079(2) 0.0240(17) -0.001(2) -0.0032(17)
C4 0.148(4) 0.095(3) 0.115(4) 0.053(3) 0.037(3) -0.007(3)
C5 0.144(4) 0.058(2) 0.087(3) 0.032(2) -0.027(3) 0.021(2)
C6 0.0529(16) 0.0563(18) 0.0609(19) -0.0034(15) -0.0095(14) 0.0203(14)
C7 0.081(2) 0.091(3) 0.085(3) 0.029(2) 0.035(2) 0.030(2)
C8 0.097(3) 0.076(2) 0.084(3) -0.026(2) -0.012(2) 0.038(2)
C9 0.0699(19) 0.070(2) 0.0463(17) 0.0232(15) -0.0032(14) 0.0289(16)
C10 0.0609(17) 0.0565(17) 0.0605(19) 0.0236(15) 0.0095(14) 0.0309(14)
C11 0.0601(17) 0.0649(19) 0.0451(17) 0.0086(14) 0.0110(14) 0.0199(15)
C12 0.096(3) 0.085(2) 0.070(2) 0.002(2) 0.027(2) 0.044(2)
C13 0.092(3) 0.098(3) 0.068(2) 0.033(2) 0.038(2) 0.020(2)
C14 0.0598(18) 0.0435(16) 0.084(2) 0.0144(15) 0.0256(17) 0.0084(13)
C15 0.0554(19) 0.069(2) 0.125(3) 0.011(2) 0.010(2) -0.0015(17)
C16 0.108(3) 0.079(3) 0.113(3) 0.029(2) 0.068(3) 0.006(2)
C17 0.0499(15) 0.0384(14) 0.0458(16) 0.0013(12) 0.0052(12) 0.0029(11)
C18 0.0672(19) 0.0508(18) 0.083(2) 0.0115(17) 0.0262(18) 0.0134(15)
C19 0.073(2) 0.054(2) 0.101(3) 0.007(2) 0.029(2) 0.0227(17)
C20 0.067(2) 0.0464(18) 0.089(3) 0.0054(17) -0.0020(18) 0.0161(15)
C21 0.0576(17) 0.0490(17) 0.0599(19) 0.0126(14) -0.0093(14) 0.0036(14)
C22 0.0460(14) 0.0475(15) 0.0464(16) 0.0058(13) -0.0025(12) 0.0026(12)
C23 0.0458(14) 0.0427(14) 0.0341(14) 0.0121(11) 0.0081(11) 0.0064(11)
C24 0.0420(14) 0.0449(15) 0.0525(17) 0.0089(13) 0.0116(12) 0.0046(11)
C25 0.0426(14) 0.0586(18) 0.0604(19) 0.0107(15) 0.0098(13) -0.0003(13)
C26 0.0620(18) 0.0437(16) 0.0447(16) 0.0060(13) 0.0077(14) -0.0063(13)
C27 0.0630(17) 0.0432(15) 0.0462(16) 0.0106(13) 0.0083(13) 0.0124(13)
C28 0.0452(14) 0.0456(15) 0.0500(16) 0.0120(13) 0.0018(12) 0.0097(12)
C29 0.0467(14) 0.0327(13) 0.0524(17) 0.0063(12) -0.0008(12) 0.0016(11)
C30 0.0479(15) 0.0584(18) 0.0571(18) 0.0124(15) 0.0076(14) 0.0051(13)
C31 0.0514(17) 0.066(2) 0.078(2) 0.0180(17) 0.0185(17) 0.0070(14)
C32 0.0521(18) 0.0504(18) 0.097(3) 0.0205(18) 0.0142(18) 0.0091(14)
C33 0.0465(16) 0.0401(16) 0.102(3) 0.0223(17) -0.0165(17) 0.0061(13)
C34 0.0540(16) 0.0338(14) 0.0625(19) 0.0118(13) -0.0056(14) 0.0063(12)
C35 0.0498(15) 0.0654(19) 0.0427(16) 0.0077(14) 0.0051(12) 0.0098(14)
C36 0.0539(17) 0.077(2) 0.0541(19) 0.0233(16) 0.0086(14) 0.0192(15)
C37 0.077(2) 0.115(3) 0.056(2) 0.041(2) 0.0128(18) 0.027(2)
C38 0.082(3) 0.174(5) 0.052(2) 0.042(3) 0.011(2) 0.036(3)
C39 0.125(4) 0.131(4) 0.046(2) -0.011(3) 0.005(2) 0.027(3)
C40 0.117(3) 0.084(3) 0.052(2) -0.0024(19) 0.005(2) 0.007(2)
C41 0.101(4) 0.156(5) 0.170(6) 0.055(4) 0.009(4) 0.051(4)
C42 0.146(7) 0.229(11) 0.49(2) -0.031(12) 0.194(11) 0.009(7)
C43 0.170(7) 0.291(12) 0.198(8) -0.006(8) 0.140(7) -0.025(8)
C44 0.102(4) 0.219(7) 0.106(4) 0.085(4) 0.006(3) -0.022(4)
B1 0.0457(16) 0.0448(17) 0.0445(18) 0.0104(14) 0.0036(14) 0.0051(13)
N1 0.0415(11) 0.0524(13) 0.0364(12) 0.0111(10) 0.0010(9) 0.0145(10)
P1 0.0498(4) 0.0352(4) 0.0456(4) 0.0061(3) -0.0051(3) 0.0046(3)
P2 0.0419(4) 0.0399(4) 0.0433(4) 0.0109(3) 0.0082(3) 0.0138(3)
Co1 0.03701(19) 0.0369(2) 0.0357(2) 0.00918(14) -0.00024(14) 0.00942(14)
Cl1 0.0628(4) 0.0574(4) 0.0631(5) -0.0031(4) -0.0246(4) 0.0247(4)
O1 0.0717(16) 0.164(3) 0.114(2) 0.075(2) 0.0288(16) 0.0304(18)

loop_
_atom_type_symbol
_atom_type_description
_atom_type_scat_dispersion_real
_atom_type_scat_dispersion_imag
_atom_type_scat_source
C C 0.0033 0.0016 'International Tables Vol C Tables 4.2.6.8 and 6.1.1.4'
H H 0.0000 0.0000 'International Tables Vol C Tables 4.2.6.8 and 6.1.1.4'
B B 0.0013 0.0007 'International Tables Vol C Tables 4.2.6.8 and 6.1.1.4'
N N 0.0061 0.0033 'International Tables Vol C Tables 4.2.6.8 and 6.1.1.4'
P P 0.1023 0.0942 'International Tables Vol C Tables 4.2.6.8 and 6.1.1.4'
Co Co 0.3494 0.9721 'International Tables Vol C Tables 4.2.6.8 and 6.1.1.4'
Cl Cl 0.1484 0.1585 'International Tables Vol C Tables 4.2.6.8 and 6.1.1.4'
O O 0.0106 0.0060 'International Tables Vol C Tables 4.2.6.8 and 6.1.1.4'

loop_
_geom_angle_atom_site_label_1
_geom_angle_atom_site_label_2
_geom_angle_atom_site_label_3
_geom_angle
C2 C1 N1 111.6(2)
C1 C2 P1 108.60(19)
C4 C3 C5 111.5(3)
C4 C3 P1 109.3(3)
C5 C3 P1 111.9(3)
C8 C6 C7 110.8(3)
C8 C6 P1 114.7(2)
C7 C6 P1 110.1(2)
N1 C9 C10 111.8(2)
C9 C10 P2 108.23(18)
C13 C11 C12 111.7(3)
C13 C11 P2 111.0(2)
C12 C11 P2 112.5(2)
C15 C14 C16 112.1(3)
C15 C14 P2 111.8(2)
C16 C14 P2 110.0(2)
C18 C17 C22 113.8(3)
C18 C17 B1 122.0(3)
C22 C17 B1 124.1(2)
C19 C18 C17 123.2(3)
C20 C19 C18 120.8(3)
C19 C20 C21 118.7(3)
C20 C21 C22 120.1(3)
C21 C22 C17 123.3(3)
C24 C23 C28 115.0(2)
C24 C23 B1 122.8(2)
C28 C23 B1 121.9(2)
C25 C24 C23 122.7(3)
C26 C25 C24 120.3(3)
C27 C26 C25 119.1(3)
C26 C27 C28 119.8(3)
C27 C28 C23 123.0(2)
C34 C29 C30 114.1(3)
C34 C29 B1 124.8(3)
C30 C29 B1 121.0(2)
C31 C30 C29 123.1(3)
C32 C31 C30 120.9(3)
C31 C32 C33 118.3(3)
C32 C33 C34 120.9(3)
C29 C34 C33 122.6(3)
C40 C35 C36 114.9(3)
C40 C35 B1 122.0(3)
C36 C35 B1 123.1(3)
C37 C36 C35 123.1(3)
C38 C37 C36 120.5(4)
C37 C38 C39 118.8(4)
C38 C39 C40 120.8(4)
C35 C40 C39 121.9(4)
C42 C41 O1 107.4(8)
C41 C42 C43 104.6(8)
C44 C43 C42 102.0(6)
O1 C44 C43 108.7(6)
C35 B1 C17 110.2(2)
C35 B1 C29 109.4(2)
C17 B1 C29 111.6(2)
C35 B1 C23 108.1(2)
C17 B1 C23 108.0(2)
C29 B1 C23 109.5(2)
C9 N1 C1 111.4(2)
C9 N1 Co1 114.98(17)
C1 N1 Co1 115.99(16)
C3 P1 C6 106.01(17)
C3 P1 C2 106.63(16)
C6 P1 C2 107.08(14)
C3 P1 Co1 120.33(13)
C6 P1 Co1 114.72(10)
C2 P1 Co1 101.00(10)
C11 P2 C14 106.05(15)
C11 P2 C10 106.61(13)
C14 P2 C10 106.65(15)
C11 P2 Co1 117.32(10)
C14 P2 Co1 118.30(10)
C10 P2 Co1 100.71(10)
N1 Co1 Cl1 178.20(7)
N1 Co1 P1 86.23(6)
Cl1 Co1 P1 93.95(3)
N1 Co1 P2 86.26(6)
Cl1 Co1 P2 93.59(3)
P1 Co1 P2 172.35(3)
C44 O1 C41 107.5(4)

loop_
_geom_bond_atom_site_label_1
_geom_bond_atom_site_label_2
_geom_bond_distance
C1 C2 1.490(4)
C1 N1 1.492(3)
C2 P1 1.844(3)
C3 C4 1.504(6)
C3 C5 1.536(5)
C3 P1 1.827(3)
C6 C8 1.518(4)
C6 C7 1.521(5)
C6 P1 1.833(3)
C9 N1 1.477(4)
C9 C10 1.492(4)
C10 P2 1.848(3)
C11 C13 1.524(4)
C11 C12 1.531(4)
C11 P2 1.815(3)
C14 C15 1.531(5)
C14 C16 1.533(5)
C14 P2 1.838(3)
C17 C18 1.401(4)
C17 C22 1.402(4)
C17 B1 1.645(4)
C18 C19 1.393(5)
C19 C20 1.359(5)
C20 C21 1.380(4)
C21 C22 1.395(4)
C23 C24 1.396(3)
C23 C28 1.400(4)
C23 B1 1.655(4)
C24 C25 1.393(4)
C25 C26 1.380(4)
C26 C27 1.377(4)
C27 C28 1.398(4)
C29 C34 1.395(4)
C29 C30 1.403(4)
C29 B1 1.652(4)
C30 C31 1.401(4)
C31 C32 1.359(5)
C32 C33 1.374(5)
C33 C34 1.407(4)
C35 C40 1.391(4)
C35 C36 1.397(4)
C35 B1 1.641(4)
C36 C37 1.383(4)
C37 C38 1.360(6)
C38 C39 1.366(6)
C39 C40 1.400(6)
C41 C42 1.344(10)
C41 O1 1.407(5)
C42 C43 1.497(14)
C43 C44 1.433(9)
C44 O1 1.367(5)
N1 Co1 1.975(2)
P1 Co1 2.2390(8)
P2 Co1 2.2390(8)
Co1 Cl1 2.1786(8)

loop_
_platon_squeeze_void_nr
_platon_squeeze_void_average_x
_platon_squeeze_void_average_y
_platon_squeeze_void_average_z
_platon_squeeze_void_volume
_platon_squeeze_void_count_electrons
_platon_squeeze_void_content
1 0.500 1.000 0.500 237 32 ' '
